data_7060543
loop_
_publ_author_name
'Moussallem, Chady'
'Allain, Magali'
'Gohier, Fr\'ed\'eric'
'Fr\`ere, Pierre'

_publ_section_title
;
 Preponderant role of pentafluorophenyl moieties for tuning the electronic
 properties of extended benzodifuran-azomethine derivatives
;
_journal_issue 19
_journal_name_full 'New Journal of Chemistry'
_journal_page_first 8647
_journal_page_last 8653
_journal_paper_doi 10.1039/D1NJ01132D
_journal_volume 45
_journal_year 2021
_chemical_formula_moiety 'C32 H10 F15 N3 O2'
_chemical_formula_sum 'C32 H10 F15 N3 O2'
_chemical_formula_weight 753.43
_space_group_IT_number 2
_space_group_name_Hall '-P 1'
_space_group_name_H-M_alt 'P -1'
_symmetry_cell_setting triclinic
_symmetry_space_group_name_Hall '-P 1'
_symmetry_space_group_name_H-M 'P -1'
_atom_sites_solution_hydrogens geom
_atom_sites_solution_primary direct
_atom_sites_solution_secondary difmap
_audit_creation_date 2011-09-30T17:39:59-00:00
_audit_creation_method 'WinGX routine CIF_UPDATE'
_audit_update_record
;
2021-02-11 deposited with the CCDC.	2021-04-08 downloaded from the CCDC.
;
_cell_angle_alpha 69.48(1)
_cell_angle_beta 66.48(2)
_cell_angle_gamma 63.37(1)
_cell_formula_units_Z 2
_cell_length_a 11.334(3)
_cell_length_b 12.585(1)
_cell_length_c 12.741(3)
_cell_measurement_reflns_used 7595
_cell_measurement_temperature 293(2)
_cell_measurement_theta_max 27.5
_cell_measurement_theta_min 3.27
_cell_volume 1456.6(6)
_computing_cell_refinement 'Dirax/lsq (Duisenberg & Schreurs, 1989-2000)'
_computing_data_collection 'Collect (Nonius BV, 1997-2000)'
_computing_data_reduction 'EvalCCD (Duisenberg & Schreurs 1990-2000)'
_computing_molecular_graphics 'DIAMOND 3.2g (Crystal Impact GbR 2005)'
_computing_publication_material 'WinGX publication routines (Farrugia, 1999)'
_computing_structure_refinement 'SHELXL-97 (Sheldrick, 1997)'
_computing_structure_solution 'Direct methods (Sir92,Altomare et al.,1993)'
_diffrn_ambient_temperature 293(2)
_diffrn_detector_area_resol_mean 9
_diffrn_measured_fraction_theta_full 0.992
_diffrn_measured_fraction_theta_max 0.992
_diffrn_measurement_device_type KappaCCD
_diffrn_measurement_method CCD
_diffrn_radiation_monochromator 'horizontally mounted graphite crystal'
_diffrn_radiation_probe x-ray
_diffrn_radiation_type MoK\a
_diffrn_radiation_wavelength 0.71073
_diffrn_reflns_av_R_equivalents 0.1477
_diffrn_reflns_limit_h_max 14
_diffrn_reflns_limit_h_min -14
_diffrn_reflns_limit_k_max 14
_diffrn_reflns_limit_k_min -16
_diffrn_reflns_limit_l_max 16
_diffrn_reflns_limit_l_min -16
_diffrn_reflns_number 48840
_diffrn_reflns_theta_full 27.5
_diffrn_reflns_theta_max 27.5
_diffrn_reflns_theta_min 3.27
_exptl_absorpt_coefficient_mu 0.174
_exptl_absorpt_correction_T_max 0.991
_exptl_absorpt_correction_T_min 0.914
_exptl_absorpt_correction_type multi-scan
_exptl_absorpt_process_details
;
 '(SADABS (Sheldrick, Bruker, 2008))'
;
_exptl_crystal_colour orange
_exptl_crystal_density_diffrn 1.718
_exptl_crystal_density_method 'not measured'
_exptl_crystal_description plate
_exptl_crystal_F_000 748
_exptl_crystal_size_max 0.13
_exptl_crystal_size_mid 0.1
_exptl_crystal_size_min 0.05
_refine_diff_density_max 0.243
_refine_diff_density_min -0.271
_refine_ls_extinction_method none
_refine_ls_goodness_of_fit_ref 1.074
_refine_ls_hydrogen_treatment constr
_refine_ls_matrix_type full
_refine_ls_number_parameters 471
_refine_ls_number_reflns 6657
_refine_ls_number_restraints 0
_refine_ls_restrained_S_all 1.074
_refine_ls_R_factor_gt 0.0739
_refine_ls_shift/su_max 0
_refine_ls_structure_factor_coef Fsqd
_refine_ls_weighting_details 'calc w=1/[\s^2^(Fo^2^)+(0.0259P)^2^+2.4579P] where P=(Fo^2^+2Fc^2^)/3'
_refine_ls_weighting_scheme calc
_refine_ls_wR_factor_ref 0.1699
_reflns_number_gt 2905
_reflns_number_total 6657
_reflns_threshold_expression >2sigma(I)
_cod_data_source_file d1nj01132d2.cif
_cod_data_source_block sad_CCDC1
_cod_depositor_comments 'Adding full bibliography for 7060542--7060544.cif.'
_cod_original_cell_volume 1456.6(5)
_cod_database_code 7060543

loop_
_symmetry_equiv_pos_as_xyz
'x, y, z'
'-x, -y, -z'

loop_
_atom_site_label
_atom_site_type_symbol
_atom_site_fract_x
_atom_site_fract_y
_atom_site_fract_z
_atom_site_U_iso_or_equiv
_atom_site_adp_type
_atom_site_occupancy
_atom_site_calc_flag
_atom_site_refinement_flags
_atom_site_disorder_group
_atom_site_disorder_assembly
C1 C 0.4915(5) 0.8723(4) 0.9513(4) 0.0429(11) Uani 1 d . . .
C2 C 0.6292(5) 0.8209(4) 0.9351(4) 0.0428(10) Uani 1 d . . .
C3 C 0.6890(4) 0.9064(3) 0.8437(4) 0.0389(10) Uani 1 d . . .
C4 C 0.8219(4) 0.9076(3) 0.7891(4) 0.0408(10) Uani 1 d . . .
H4 H 0.8981 0.845 0.8099 0.049 Uiso 1 calc R . .
C5 C 0.8326(4) 1.0082(3) 0.7020(3) 0.0349(9) Uani 1 d . . .
C6 C 0.7209(4) 1.1040(3) 0.6647(4) 0.0367(10) Uani 1 d . . .
C7 C 0.5874(4) 1.1033(3) 0.7218(4) 0.0417(10) Uani 1 d . . .
H7 H 0.5108 1.1655 0.701 0.05 Uiso 1 calc R . .
C8 C 0.5771(4) 1.0040(4) 0.8109(4) 0.0401(10) Uani 1 d . . .
C9 C 0.9181(4) 1.1397(3) 0.5587(3) 0.0363(10) Uani 1 d . . .
C10 C 0.7807(4) 1.1862(3) 0.5707(4) 0.0378(10) Uani 1 d . . .
C11 C 0.2640(5) 0.8957(4) 1.0438(4) 0.0443(11) Uani 1 d . . .
H11 H 0.2421 0.9745 0.9992 0.053 Uiso 1 calc R . .
C12 C 0.1520(5) 0.8533(4) 1.1250(4) 0.0463(11) Uani 1 d . . .
C13 C 0.1679(6) 0.7338(5) 1.1848(4) 0.0585(13) Uani 1 d . . .
C14 C 0.0564(8) 0.7010(5) 1.2570(5) 0.0736(17) Uani 1 d . . .
C15 C -0.0736(7) 0.7860(7) 1.2717(5) 0.0740(18) Uani 1 d . . .
C16 C -0.0946(6) 0.9048(6) 1.2168(5) 0.0661(15) Uani 1 d . . .
C17 C 0.0177(5) 0.9360(4) 1.1454(4) 0.0537(12) Uani 1 d . . .
C18 C 0.7029(5) 0.6987(4) 0.9953(4) 0.0429(11) Uani 1 d . . .
C19 C 0.7915(5) 0.6802(4) 1.0547(4) 0.0491(11) Uani 1 d . . .
C20 C 0.8606(5) 0.5671(5) 1.1107(4) 0.0587(13) Uani 1 d . . .
C21 C 0.8433(6) 0.4674(4) 1.1064(4) 0.0680(16) Uani 1 d . . .
C22 C 0.7574(6) 0.4811(4) 1.0485(5) 0.0659(15) Uani 1 d . . .
C23 C 0.6873(5) 0.5963(4) 0.9937(4) 0.0541(12) Uani 1 d . . .
C24 C 0.7125(4) 1.2961(3) 0.4931(4) 0.0379(10) Uani 1 d . . .
C25 C 0.6386(5) 1.2925(4) 0.4314(4) 0.0450(11) Uani 1 d . . .
C26 C 0.5740(5) 1.3923(4) 0.3569(4) 0.0497(12) Uani 1 d . . .
C27 C 0.5852(4) 1.5009(4) 0.3417(4) 0.0462(11) Uani 1 d . . .
C28 C 0.6600(4) 1.5085(4) 0.3983(4) 0.0459(11) Uani 1 d . . .
C29 C 0.7218(4) 1.4091(4) 0.4733(4) 0.0401(10) Uani 1 d . . .
C30 C 1.1433(5) 1.1305(4) 0.4823(4) 0.0458(11) Uani 1 d . . .
H30 H 1.1698 1.0516 0.5261 0.055 Uiso 1 calc R . .
C31 C 1.3806(5) 1.1183(5) 0.4192(6) 0.0789(17) Uani 1 d . . .
H31A H 1.4008 1.156 0.4604 0.118 Uiso 1 calc R . .
H31B H 1.44 1.1227 0.3403 0.118 Uiso 1 calc R . .
H31C H 1.3953 1.0347 0.4578 0.118 Uiso 1 calc R . .
C32 C 1.1982(6) 1.3061(4) 0.3544(5) 0.0784(17) Uani 1 d . . .
H32A H 1.1127 1.3285 0.3393 0.118 Uiso 1 calc R . .
H32B H 1.2682 1.3145 0.2816 0.118 Uiso 1 calc R . .
H32C H 1.1868 1.3581 0.4004 0.118 Uiso 1 calc R . .
N1 N 0.3917(4) 0.8279(3) 1.0318(3) 0.0467(9) Uani 1 d . . .
N2 N 1.0147(4) 1.1889(3) 0.4852(3) 0.0420(9) Uani 1 d . . .
N3 N 1.2386(4) 1.1809(3) 0.4179(3) 0.0532(10) Uani 1 d . . .
O1 O 0.4549(3) 0.9849(2) 0.8774(2) 0.0451(7) Uani 1 d . . .
O2 O 0.9543(3) 1.0295(2) 0.6370(2) 0.0398(7) Uani 1 d . . .
F1 F 0.2922(4) 0.6463(3) 1.1735(3) 0.0826(10) Uani 1 d . . .
F2 F 0.0742(4) 0.5850(3) 1.3116(3) 0.1125(14) Uani 1 d . . .
F3 F -0.1844(4) 0.7550(4) 1.3425(3) 0.1167(15) Uani 1 d . . .
F4 F -0.2217(4) 0.9903(4) 1.2337(3) 0.0998(12) Uani 1 d . . .
F5 F -0.0061(3) 1.0549(3) 1.0920(3) 0.0692(8) Uani 1 d . . .
F6 F 0.8114(3) 0.7757(3) 1.0609(3) 0.0705(8) Uani 1 d . . .
F7 F 0.9455(3) 0.5529(3) 1.1684(3) 0.0902(11) Uani 1 d . . .
F8 F 0.9100(4) 0.3564(3) 1.1622(3) 0.1055(13) Uani 1 d . . .
F9 F 0.7398(4) 0.3840(3) 1.0448(3) 0.1082(13) Uani 1 d . . .
F10 F 0.6060(3) 0.6058(2) 0.9351(3) 0.0753(9) Uani 1 d . . .
F11 F 0.6279(3) 1.1856(2) 0.4429(2) 0.0640(8) Uani 1 d . . .
F12 F 0.5024(3) 1.3830(3) 0.3004(3) 0.0781(9) Uani 1 d . . .
F13 F 0.5225(3) 1.6003(2) 0.2694(2) 0.0686(8) Uani 1 d . . .
F14 F 0.6689(3) 1.6161(2) 0.3835(3) 0.0674(8) Uani 1 d . . .
F15 F 0.7860(3) 1.4229(2) 0.5330(2) 0.0603(7) Uani 1 d . . .

loop_
_atom_site_aniso_label
_atom_site_aniso_U_11
_atom_site_aniso_U_22
_atom_site_aniso_U_33
_atom_site_aniso_U_23
_atom_site_aniso_U_13
_atom_site_aniso_U_12
C1 0.056(3) 0.037(2) 0.037(2) 0.0035(19) -0.021(2) -0.020(2)
C2 0.050(3) 0.037(2) 0.037(2) 0.0034(19) -0.016(2) -0.017(2)
C3 0.045(3) 0.028(2) 0.041(2) 0.0017(18) -0.018(2) -0.0125(19)
C4 0.041(3) 0.032(2) 0.047(3) 0.0001(19) -0.022(2) -0.0087(19)
C5 0.036(2) 0.032(2) 0.035(2) -0.0046(18) -0.0118(19) -0.0111(18)
C6 0.037(2) 0.031(2) 0.044(2) -0.0026(18) -0.019(2) -0.0118(18)
C7 0.040(3) 0.031(2) 0.050(3) 0.0025(19) -0.020(2) -0.0114(19)
C8 0.042(3) 0.040(2) 0.041(2) -0.0032(19) -0.015(2) -0.018(2)
C9 0.040(3) 0.029(2) 0.039(2) -0.0002(18) -0.016(2) -0.0140(18)
C10 0.038(2) 0.033(2) 0.046(3) -0.0002(19) -0.018(2) -0.0161(19)
C11 0.053(3) 0.043(2) 0.043(3) 0.000(2) -0.018(2) -0.024(2)
C12 0.050(3) 0.061(3) 0.036(2) -0.003(2) -0.014(2) -0.031(2)
C13 0.075(4) 0.060(3) 0.056(3) 0.004(3) -0.026(3) -0.043(3)
C14 0.115(5) 0.077(4) 0.063(4) 0.013(3) -0.042(4) -0.070(4)
C15 0.091(5) 0.120(5) 0.050(3) -0.010(3) -0.011(3) -0.084(5)
C16 0.053(4) 0.098(4) 0.061(3) -0.019(3) -0.012(3) -0.041(3)
C17 0.067(4) 0.061(3) 0.045(3) -0.001(2) -0.022(3) -0.037(3)
C18 0.048(3) 0.038(2) 0.034(2) 0.0017(19) -0.010(2) -0.016(2)
C19 0.046(3) 0.047(3) 0.040(3) -0.001(2) -0.012(2) -0.012(2)
C20 0.049(3) 0.059(3) 0.041(3) -0.003(2) -0.015(2) -0.002(2)
C21 0.062(4) 0.038(3) 0.048(3) 0.009(2) -0.006(3) 0.006(2)
C22 0.080(4) 0.034(3) 0.057(3) -0.003(2) -0.002(3) -0.018(3)
C23 0.064(3) 0.042(3) 0.044(3) -0.003(2) -0.014(3) -0.015(2)
C24 0.035(2) 0.035(2) 0.040(2) 0.0007(18) -0.013(2) -0.0147(18)
C25 0.048(3) 0.039(2) 0.051(3) -0.001(2) -0.018(2) -0.020(2)
C26 0.046(3) 0.051(3) 0.047(3) 0.003(2) -0.022(2) -0.016(2)
C27 0.036(3) 0.039(2) 0.042(3) 0.007(2) -0.009(2) -0.008(2)
C28 0.040(3) 0.033(2) 0.052(3) 0.005(2) -0.008(2) -0.017(2)
C29 0.040(2) 0.039(2) 0.043(3) -0.002(2) -0.012(2) -0.019(2)
C30 0.047(3) 0.043(2) 0.052(3) -0.003(2) -0.019(2) -0.021(2)
C31 0.045(3) 0.082(4) 0.120(5) -0.031(4) -0.025(3) -0.024(3)
C32 0.074(4) 0.058(3) 0.096(5) 0.006(3) -0.023(3) -0.036(3)
N1 0.050(2) 0.047(2) 0.045(2) 0.0002(17) -0.0153(19) -0.0247(19)
N2 0.037(2) 0.0393(19) 0.047(2) -0.0012(17) -0.0126(18) -0.0166(17)
N3 0.036(2) 0.055(2) 0.069(3) -0.010(2) -0.016(2) -0.0180(19)
O1 0.0426(18) 0.0392(16) 0.0487(18) 0.0044(14) -0.0174(15) -0.0172(14)
O2 0.0345(17) 0.0367(15) 0.0455(17) 0.0004(13) -0.0165(14) -0.0130(13)
F1 0.097(3) 0.0560(18) 0.101(2) 0.0099(17) -0.047(2) -0.0357(18)
F2 0.173(4) 0.097(3) 0.111(3) 0.036(2) -0.067(3) -0.105(3)
F3 0.125(3) 0.182(4) 0.086(3) -0.016(2) 0.000(2) -0.127(3)
F4 0.061(2) 0.147(3) 0.105(3) -0.044(2) -0.013(2) -0.045(2)
F5 0.0634(19) 0.0683(19) 0.073(2) -0.0088(16) -0.0254(16) -0.0210(15)
F6 0.080(2) 0.0643(18) 0.078(2) -0.0034(15) -0.0423(18) -0.0270(16)
F7 0.070(2) 0.100(2) 0.072(2) 0.0064(18) -0.0410(18) -0.0068(18)
F8 0.098(3) 0.0502(18) 0.083(2) 0.0144(16) -0.017(2) 0.0150(17)
F9 0.163(4) 0.0397(17) 0.103(3) -0.0055(17) -0.028(3) -0.037(2)
F10 0.105(3) 0.0606(18) 0.077(2) -0.0050(15) -0.038(2) -0.0400(17)
F11 0.083(2) 0.0467(15) 0.083(2) 0.0045(14) -0.0478(17) -0.0337(14)
F12 0.086(2) 0.085(2) 0.082(2) 0.0051(17) -0.0568(19) -0.0353(18)
F13 0.0639(19) 0.0506(16) 0.0629(18) 0.0180(13) -0.0286(15) -0.0101(14)
F14 0.0637(19) 0.0326(14) 0.093(2) 0.0073(13) -0.0215(16) -0.0229(13)
F15 0.0659(18) 0.0461(15) 0.083(2) -0.0070(13) -0.0388(16) -0.0224(13)

loop_
_atom_type_symbol
_atom_type_description
_atom_type_scat_dispersion_real
_atom_type_scat_dispersion_imag
_atom_type_scat_source
C C 0.0033 0.0016 'International Tables Vol C Tables 4.2.6.8 and 6.1.1.4'
H H 0 0 'International Tables Vol C Tables 4.2.6.8 and 6.1.1.4'
N N 0.0061 0.0033 'International Tables Vol C Tables 4.2.6.8 and 6.1.1.4'
O O 0.0106 0.006 'International Tables Vol C Tables 4.2.6.8 and 6.1.1.4'
F F 0.0171 0.0103 'International Tables Vol C Tables 4.2.6.8 and 6.1.1.4'

loop_
_geom_angle_atom_site_label_1
_geom_angle_atom_site_label_2
_geom_angle_atom_site_label_3
_geom_angle
_geom_angle_site_symmetry_1
_geom_angle_site_symmetry_3
_geom_angle_publ_flag
C2 C1 N1 127.9(4) . . ?
C2 C1 O1 111.9(4) . . ?
N1 C1 O1 120.2(4) . . ?
C1 C2 C3 106.7(3) . . ?
C1 C2 C18 125.8(4) . . ?
C3 C2 C18 127.5(4) . . ?
C4 C3 C8 120.3(4) . . ?
C4 C3 C2 134.7(4) . . ?
C8 C3 C2 105.0(4) . . ?
C5 C4 C3 115.2(4) . . ?
C5 C4 H4 122.4 . . ?
C3 C4 H4 122.4 . . ?
C4 C5 O2 125.2(3) . . ?
C4 C5 C6 124.7(4) . . ?
O2 C5 C6 110.1(3) . . ?
C7 C6 C5 119.6(3) . . ?
C7 C6 C10 135.0(4) . . ?
C5 C6 C10 105.3(3) . . ?
C8 C7 C6 115.3(4) . . ?
C8 C7 H7 122.4 . . ?
C6 C7 H7 122.4 . . ?
C7 C8 O1 124.5(4) . . ?
C7 C8 C3 124.8(4) . . ?
O1 C8 C3 110.7(3) . . ?
N2 C9 C10 128.2(4) . . ?
N2 C9 O2 120.4(3) . . ?
C10 C9 O2 111.3(3) . . ?
C9 C10 C6 107.3(3) . . ?
C9 C10 C24 124.3(4) . . ?
C6 C10 C24 128.2(4) . . ?
N1 C11 C12 122.3(4) . . ?
N1 C11 H11 118.8 . . ?
C12 C11 H11 118.8 . . ?
C17 C12 C13 115.6(4) . . ?
C17 C12 C11 119.1(4) . . ?
C13 C12 C11 125.2(5) . . ?
F1 C13 C14 117.2(5) . . ?
F1 C13 C12 121.3(4) . . ?
C14 C13 C12 121.5(5) . . ?
F2 C14 C15 119.4(6) . . ?
F2 C14 C13 120.4(6) . . ?
C15 C14 C13 120.2(5) . . ?
F3 C15 C14 120.9(6) . . ?
F3 C15 C16 118.5(6) . . ?
C14 C15 C16 120.6(5) . . ?
F4 C16 C15 121.3(5) . . ?
F4 C16 C17 120.3(5) . . ?
C15 C16 C17 118.4(6) . . ?
F5 C17 C16 117.2(5) . . ?
F5 C17 C12 119.1(4) . . ?
C16 C17 C12 123.6(5) . . ?
C19 C18 C23 116.6(4) . . ?
C19 C18 C2 122.2(4) . . ?
C23 C18 C2 121.3(4) . . ?
F6 C19 C20 117.2(4) . . ?
F6 C19 C18 120.1(4) . . ?
C20 C19 C18 122.7(5) . . ?
F7 C20 C19 120.9(5) . . ?
F7 C20 C21 120.0(5) . . ?
C19 C20 C21 119.1(5) . . ?
F8 C21 C22 120.4(6) . . ?
F8 C21 C20 119.2(6) . . ?
C22 C21 C20 120.4(4) . . ?
F9 C22 C21 120.4(5) . . ?
F9 C22 C23 120.0(6) . . ?
C21 C22 C23 119.6(5) . . ?
F10 C23 C18 120.4(4) . . ?
F10 C23 C22 117.8(5) . . ?
C18 C23 C22 121.8(5) . . ?
C25 C24 C29 115.4(4) . . ?
C25 C24 C10 121.5(4) . . ?
C29 C24 C10 123.1(4) . . ?
F11 C25 C24 119.2(4) . . ?
F11 C25 C26 117.0(4) . . ?
C24 C25 C26 123.8(4) . . ?
F12 C26 C27 120.8(4) . . ?
F12 C26 C25 120.9(4) . . ?
C27 C26 C25 118.4(4) . . ?
F13 C27 C28 120.4(4) . . ?
F13 C27 C26 119.6(4) . . ?
C28 C27 C26 120.0(4) . . ?
F14 C28 C27 119.3(4) . . ?
F14 C28 C29 119.8(4) . . ?
C27 C28 C29 120.9(4) . . ?
F15 C29 C28 118.7(4) . . ?
F15 C29 C24 119.7(4) . . ?
C28 C29 C24 121.5(4) . . ?
N2 C30 N3 121.6(4) . . ?
N2 C30 H30 119.2 . . ?
N3 C30 H30 119.2 . . ?
N3 C31 H31A 109.5 . . ?
N3 C31 H31B 109.5 . . ?
H31A C31 H31B 109.5 . . ?
N3 C31 H31C 109.5 . . ?
H31A C31 H31C 109.5 . . ?
H31B C31 H31C 109.5 . . ?
N3 C32 H32A 109.5 . . ?
N3 C32 H32B 109.5 . . ?
H32A C32 H32B 109.5 . . ?
N3 C32 H32C 109.5 . . ?
H32A C32 H32C 109.5 . . ?
H32B C32 H32C 109.5 . . ?
C11 N1 C1 119.2(4) . . ?
C30 N2 C9 120.4(3) . . ?
C30 N3 C31 121.6(4) . . ?
C30 N3 C32 120.0(4) . . ?
C31 N3 C32 118.0(4) . . ?
C8 O1 C1 105.7(3) . . ?
C5 O2 C9 105.9(3) . . ?

loop_
_geom_bond_atom_site_label_1
_geom_bond_atom_site_label_2
_geom_bond_distance
_geom_bond_site_symmetry_2
_geom_bond_publ_flag
C1 C2 1.352(6) . ?
C1 N1 1.371(5) . ?
C1 O1 1.385(4) . ?
C2 C3 1.455(5) . ?
C2 C18 1.478(6) . ?
C3 C4 1.389(6) . ?
C3 C8 1.399(5) . ?
C4 C5 1.376(5) . ?
C4 H4 0.93 . ?
C5 O2 1.388(5) . ?
C5 C6 1.411(5) . ?
C6 C7 1.396(6) . ?
C6 C10 1.440(5) . ?
C7 C8 1.376(5) . ?
C7 H7 0.93 . ?
C8 O1 1.383(5) . ?
C9 N2 1.357(5) . ?
C9 C10 1.359(5) . ?
C9 O2 1.391(4) . ?
C10 C24 1.478(5) . ?
C11 N1 1.286(5) . ?
C11 C12 1.463(6) . ?
C11 H11 0.93 . ?
C12 C17 1.386(7) . ?
C12 C13 1.391(6) . ?
C13 F1 1.333(6) . ?
C13 C14 1.374(7) . ?
C14 F2 1.338(6) . ?
C14 C15 1.363(8) . ?
C15 F3 1.353(6) . ?
C15 C16 1.365(8) . ?
C16 F4 1.344(6) . ?
C16 C17 1.369(7) . ?
C17 F5 1.358(5) . ?
C18 C19 1.381(6) . ?
C18 C23 1.385(6) . ?
C19 F6 1.351(5) . ?
C19 C20 1.372(6) . ?
C20 F7 1.347(6) . ?
C20 C21 1.377(7) . ?
C21 F8 1.347(5) . ?
C21 C22 1.362(8) . ?
C22 F9 1.341(6) . ?
C22 C23 1.386(7) . ?
C23 F10 1.346(5) . ?
C24 C25 1.381(6) . ?
C24 C29 1.399(5) . ?
C25 F11 1.357(5) . ?
C25 C26 1.382(6) . ?
C26 F12 1.342(5) . ?
C26 C27 1.368(6) . ?
C27 F13 1.354(4) . ?
C27 C28 1.363(6) . ?
C28 F14 1.344(5) . ?
C28 C29 1.371(6) . ?
C29 F15 1.335(5) . ?
C30 N2 1.297(5) . ?
C30 N3 1.336(5) . ?
C30 H30 0.93 . ?
C31 N3 1.444(6) . ?
C31 H31A 0.96 . ?
C31 H31B 0.96 . ?
C31 H31C 0.96 . ?
C32 N3 1.450(6) . ?
C32 H32A 0.96 . ?
C32 H32B 0.96 . ?
C32 H32C 0.96 . ?
